data_7252114
loop_
_publ_author_name
'Xu, Tao'
'Sun, Ao-Na'
'Liu, Rui-Han'
'Cai, Meng-Tan'
'Zhang, Si-Chen'
'Shao, Dong'

_publ_section_title
;
 A hydrogen-bonded manganese(II) complex assembled by
 bipyridyl-organodisulfonate ligands exhibiting ultrahigh superprotonic
 conductivity
;
_journal_name_full CrystEngComm
_journal_paper_doi 10.1039/D6CE00467A
_journal_year 2026
_chemical_formula_moiety '3(C12 H8 O6 S2), 2(C10 H16 Mn N2 O4), 2(C10 H9 N2), 4(H2 O)'
_chemical_formula_sum 'C76 H82 Mn2 N8 O30 S6'
_chemical_formula_weight 1889.73
_space_group_crystal_system monoclinic
_space_group_IT_number 14
_space_group_name_Hall '-P 2ybc'
_space_group_name_H-M_alt 'P 1 21/c 1'
_atom_sites_solution_hydrogens mixed
_atom_sites_solution_primary dual
_atom_sites_solution_secondary difmap
_audit_creation_date 2026-06-06
_audit_creation_method
;
Olex2 1.5
(compiled 2022.04.07 svn.rca3783a0 for OlexSys, GUI svn.r6498)
;
_audit_update_record
;
2026-06-06 deposited with the CCDC.	2026-06-15 downloaded from the CCDC.
;
_cell_angle_alpha 90
_cell_angle_beta 93.998(5)
_cell_angle_gamma 90
_cell_formula_units_Z 2
_cell_length_a 17.391(3)
_cell_length_b 16.468(3)
_cell_length_c 14.505(3)
_cell_measurement_reflns_used 9933
_cell_measurement_temperature 333.00(10)
_cell_measurement_theta_max 24.46
_cell_measurement_theta_min 2.47
_cell_volume 4144.1(13)
_computing_cell_refinement 'SAINT V8.40B (Bruker, 2016)'
_computing_data_collection 'Bruker D8 Venture diffractometer'
_computing_data_reduction 'SAINT V8.40B (Bruker, 2016)'
_computing_molecular_graphics 'Olex2 1.5 (Dolomanov et al., 2009)'
_computing_publication_material 'Olex2 1.5 (Dolomanov et al., 2009)'
_computing_structure_refinement 'SHELXL 2025/1 (Sheldrick, 2015)'
_computing_structure_solution 'SHELXT 2018/2 (Sheldrick, 2018)'
_diffrn_ambient_temperature 333.00(10)
_diffrn_detector 'Bruker PHOTON-II area detector'
_diffrn_detector_area_resol_mean 7.4
_diffrn_detector_type 'CMOS-PHOTONII area detector'
_diffrn_measured_fraction_theta_full 0.994
_diffrn_measured_fraction_theta_max 0.994
_diffrn_measurement_device 'three-circle diffractometer'
_diffrn_measurement_device_type 'Bruker PHOTON-II area detector'
_diffrn_measurement_method 'phi and omega scans'
_diffrn_radiation_monochromator graphite
_diffrn_radiation_probe x-ray
_diffrn_radiation_type MoK\a
_diffrn_radiation_wavelength 0.71073
_diffrn_reflns_av_R_equivalents 0.1186
_diffrn_reflns_av_unetI/netI 0.0460
_diffrn_reflns_Laue_measured_fraction_full 0.994
_diffrn_reflns_Laue_measured_fraction_max 0.994
_diffrn_reflns_limit_h_max 20
_diffrn_reflns_limit_h_min -20
_diffrn_reflns_limit_k_max 19
_diffrn_reflns_limit_k_min -19
_diffrn_reflns_limit_l_max 17
_diffrn_reflns_limit_l_min -17
_diffrn_reflns_number 90689
_diffrn_reflns_point_group_measured_fraction_full 0.994
_diffrn_reflns_point_group_measured_fraction_max 0.994
_diffrn_reflns_theta_full 25.145
_diffrn_reflns_theta_max 25.145
_diffrn_reflns_theta_min 2.158
_diffrn_source 'sealed X-ray tube'
_diffrn_source_target Mo
_diffrn_standards_number 0
_exptl_absorpt_coefficient_mu 0.545
_exptl_absorpt_correction_type none
_exptl_crystal_colour 'clear light yellow'
_exptl_crystal_colour_lustre clear
_exptl_crystal_colour_modifier light
_exptl_crystal_colour_primary yellow
_exptl_crystal_density_diffrn 1.514
_exptl_crystal_density_method 'not measured'
_exptl_crystal_description block
_exptl_crystal_F_000 1960
_exptl_crystal_recrystallization_method 'The crystals were growth by means of evaporation of water at RT.'
_exptl_crystal_size_max 0.21
_exptl_crystal_size_mid 0.15
_exptl_crystal_size_min 0.09
_refine_diff_density_max 0.319
_refine_diff_density_min -0.387
_refine_diff_density_rms 0.054
_refine_ls_extinction_method none
_refine_ls_goodness_of_fit_ref 1.030
_refine_ls_hydrogen_treatment mixed
_refine_ls_matrix_type full
_refine_ls_number_parameters 765
_refine_ls_number_reflns 7382
_refine_ls_number_restraints 576
_refine_ls_restrained_S_all 1.051
_refine_ls_R_factor_all 0.0956
_refine_ls_R_factor_gt 0.0608
_refine_ls_shift/su_max 0.003
_refine_ls_shift/su_mean 0.000
_refine_ls_structure_factor_coef Fsqd
_refine_ls_weighting_details 'w=1/[\s^2^(Fo^2^)+(0.0700P)^2^+5.2674P] where P=(Fo^2^+2Fc^2^)/3'
_refine_ls_weighting_scheme calc
_refine_ls_wR_factor_gt 0.1522
_refine_ls_wR_factor_ref 0.1740
_reflns_Friedel_coverage 0.000
_reflns_number_gt 4935
_reflns_number_total 7382
_reflns_threshold_expression 'I > 2\s(I)'
_cod_data_source_file d6ce00467a2.cif
_cod_data_source_block 122320Mn333K
_cod_depositor_comments
;
The following automatic conversions were performed:

data item '_diffrn_radiation_probe' value 'X-ray' was changed to
'x-ray' in accordance with the
/home/data/users/saulius/crontab/automatic-downloads/rss-feeds/RSC/lib/dictionaries/cif_core.dic
dictionary named 'cif_core.dic' version 2.4.2 last updated on
2011-04-26.

Automatic conversion script
Id: cif_fix_values 8170 2020-07-09 18:12:32Z antanas 
;
_cod_original_cell_volume 4144.1(12)
_cod_database_code 7252114
_shelx_shelxl_version_number 2025/1
_shelx_space_group_comment
;
The symmetry employed for this shelxl refinement is uniquely defined
by the following loop, which should always be used as a source of
symmetry information in preference to the above space-group names.
They are only intended as comments.
;
_shelx_estimated_absorpt_t_max 0.953
_shelx_estimated_absorpt_t_min 0.894
_exptl_crystal_mounting_method
;
 Crystals were removed from the crystallisation vial and immediately
 coated with polybutenes oil (CAS: 9003-29-6) on a glass slide.
 A suitable single crystal coated with polybutenes oil as less as possible
 was sealed in capillary tube filled with argon. The capillary tube with
 single crystal was mounted on copper pin with solid paraffin.
 Operator: DJ_Tokyo.
;
_olex2_refinement_description
;
1. Fixed Uiso
 At 1.2 times of:
  All C(H) groups
 At 1.5 times of:
  All O(H,H) groups
2. Restrained distances
 Mn1-H4A \\sim Mn1-H4B
 with sigma of 0.02
 Mn1-H3A \\sim Mn1-H3B
 with sigma of 0.02
3. Restrained planarity
 C9A, C3A, C16A, C36, C37A, N4A, C24
 with sigma of 0.01
 C37, C36, N4, C3, C9, C16, C24
 with sigma of 0.01
4. Uiso/Uaniso restraints and constraints
C36 \\sim C3 \\sim C9 \\sim C16 \\sim C37 \\sim N4 \\sim C3A \\sim C9A \\sim
C16A \\sim C37A \\sim N4A: within 2A with sigma of 0.01 and sigma for terminal
atoms of 0.02 within 2A
C4 \\sim C8 \\sim C10 \\sim C14 \\sim C2 \\sim C15 \\sim C21 \\sim C30 \\sim
C32 \\sim C38 \\sim C2A \\sim C15A \\sim C21A \\sim C30A \\sim C32A \\sim C38A:
within 2A with sigma of 0.01 and sigma for terminal atoms of 0.02 within 2A
S3 \\sim O7 \\sim O8 \\sim O13 \\sim O7A \\sim O8A \\sim O13A: within 2A with
sigma of 0.01 and sigma for terminal atoms of 0.02 within 2A
S2 \\sim O9 \\sim O11 \\sim O14 \\sim O9A \\sim O11A \\sim O14A: within 2A with
sigma of 0.01 and sigma for terminal atoms of 0.02 within 2A
S1 \\sim O10 \\sim O12 \\sim O15 \\sim O10A \\sim O12A \\sim O15A: within 2A
with sigma of 0.01 and sigma for terminal atoms of 0.02 within 2A
5. Same fragment restrains
{C4, C10, C21A, C30A, C32A, C38A} sigma for 1-2: 0.01, 1-3: 0.01
as in
{C4, C10, C21, C30, C32, C38}
{C8, C14, C2A, C15A, C25A, C27A} sigma for 1-2: 0.01, 1-3: 0.01
as in
{C8, C14, C2, C15, C25, C27}
{C36, C3A, C9A, C16A, C37A} sigma for 1-2: 0.01, 1-3: 0.01
as in
{C36, C3, C9, C16, C37}
{S1, O10A, O12A, O15A} sigma for 1-2: 0.01, 1-3: 0.01
as in
{S1, O10, O12, O15}
{S2, O9A, O11A, O14A} sigma for 1-2: 0.01, 1-3: 0.01
as in
{S2, O9, O11, O14}
{S3, O7A, O8A, O13A} sigma for 1-2: 0.01, 1-3: 0.01
as in
{S3, O7, O8, O13}
6. Others
 Sof(O7A)=Sof(O8A)=Sof(O13A)=1-FVAR(1)
 Sof(O7)=Sof(O8)=Sof(O13)=FVAR(1)
 Sof(O9A)=Sof(O11A)=Sof(O14A)=1-FVAR(2)
 Sof(O9)=Sof(O11)=Sof(O14)=FVAR(2)
 Sof(O10A)=Sof(O12A)=Sof(O15A)=1-FVAR(3)
 Sof(O10)=Sof(O12)=Sof(O15)=FVAR(3)
 Sof(C2A)=Sof(H2A)=Sof(C15A)=Sof(H15A)=Sof(C25A)=Sof(H25A)=Sof(C27A)=Sof(H27A)=
 1-FVAR(4)
 Sof(C2)=Sof(H2)=Sof(C15)=Sof(H15)=Sof(C25)=Sof(H25)=Sof(C27)=Sof(H27)=FVAR(4)
 Sof(C21A)=Sof(H21A)=Sof(C30A)=Sof(H30A)=Sof(C32A)=Sof(H32A)=Sof(C38A)=
 Sof(H38A)=1-FVAR(5)
 Sof(C21)=Sof(H21)=Sof(C30)=Sof(H30)=Sof(C32)=Sof(H32)=Sof(C38)=Sof(H38)=FVAR(5)
 Sof(C3A)=Sof(H3AA)=Sof(C9A)=Sof(H9A)=Sof(C16A)=Sof(H16A)=Sof(C37A)=Sof(H37A)=
 Sof(N4A)=1-FVAR(6)
 Sof(C3)=Sof(H3)=Sof(C9)=Sof(H9)=Sof(C16)=Sof(H16)=Sof(C37)=Sof(H37)=Sof(N4)=
 FVAR(6)
7.a Riding coordinates:
 O2(H2B,H2C), O5(H5A,H5B), O6(H6A,H6B)
7.b Free rotating group:
 O3(H3A,H3B), O4(H4A,H4B)
7.c Rotating group:
 O1(H1A,H1B)
7.d Aromatic/amide H refined with riding coordinates:
 C21(H21), C30(H30), C32(H32), C38(H38), C5(H5), C7(H7), C2(H2), C15(H15),
 C25(H25), C27(H27), C11(H11), C13(H13), C17(H17), C18(H18), C19(H19), C22(H22),
  C23(H23), C26(H26), C28(H28), C29(H29), C31(H31), C33(H33), C34(H34),
 C35(H35), C3(H3), C9(H9), C16(H16), C37(H37), C2A(H2A), C15A(H15A), C25A(H25A),
  C27A(H27A), C3A(H3AA), C9A(H9A), C16A(H16A), C37A(H37A), C21A(H21A),
 C30A(H30A), C32A(H32A), C38A(H38A)
;
_olex2_submission_special_instructions 'No special instructions were received'

loop_
_space_group_symop_operation_xyz
'x, y, z'
'-x, y+1/2, -z+1/2'
'-x, -y, -z'
'x, -y-1/2, z-1/2'

loop_
_atom_site_label
_atom_site_type_symbol
_atom_site_fract_x
_atom_site_fract_y
_atom_site_fract_z
_atom_site_U_iso_or_equiv
_atom_site_adp_type
_atom_site_occupancy
_atom_site_site_symmetry_order
_atom_site_calc_flag
_atom_site_refinement_flags_posn
_atom_site_refinement_flags_adp
_atom_site_refinement_flags_occupancy
_atom_site_disorder_assembly
_atom_site_disorder_group
C1 C 0.9674(2) 0.4886(2) 0.9674(3) 0.0503(9) Uani 1 1 d . . . . .
C4 C 0.8679(2) 0.7177(3) 0.5967(3) 0.0555(10) Uani 1 1 d D U . . .
C10 C 0.7274(2) 0.7997(3) 0.5648(3) 0.0568(10) Uani 1 1 d D U . . .
C21 C 0.8029(4) 0.6790(5) 0.5560(9) 0.059(2) Uani 0.58(2) 1 d D U P A 1
H21 H 0.806181 0.624809 0.538808 0.071 Uiso 0.58(2) 1 calc R U P A 1
C30 C 0.8598(4) 0.7999(4) 0.6201(9) 0.055(2) Uani 0.58(2) 1 d D U P A 1
H30 H 0.902166 0.827767 0.646898 0.066 Uiso 0.58(2) 1 calc R U P A 1
C32 C 0.7341(4) 0.7191(4) 0.5407(9) 0.060(2) Uani 0.58(2) 1 d D U P A 1
H32 H 0.691518 0.691718 0.513797 0.072 Uiso 0.58(2) 1 calc R U P A 1
C38 C 0.7912(4) 0.8400(4) 0.6044(9) 0.058(2) Uani 0.58(2) 1 d D U P A 1
H38 H 0.787460 0.894457 0.620454 0.069 Uiso 0.58(2) 1 calc R U P A 1
C5 C 0.4672(3) 0.6449(3) 0.3353(4) 0.0811(15) Uani 1 1 d . . . . .
H5 H 0.427886 0.671089 0.300143 0.097 Uiso 1 1 calc R U . . .
C6 C 0.5164(2) 0.6078(3) 0.5796(3) 0.0596(11) Uani 1 1 d . . . . .
C7 C 0.5258(4) 0.6089(4) 0.2906(4) 0.0996(19) Uani 1 1 d . . . . .
H7 H 0.526231 0.610751 0.226585 0.119 Uiso 1 1 calc R U . . .
C8 C 0.9420(2) 0.6748(3) 0.6166(3) 0.0563(10) Uani 1 1 d D U . . .
C14 C 1.0829(2) 0.5947(3) 0.6504(3) 0.0600(11) Uani 1 1 d D U . . .
C2 C 1.0149(4) 0.5511(4) 0.6394(13) 0.063(3) Uani 0.52(3) 1 d D U P B 1
H2 H 1.015789 0.494784 0.644025 0.075 Uiso 0.52(3) 1 calc R U P B 1
C15 C 1.0119(4) 0.7176(4) 0.6265(12) 0.057(3) Uani 0.52(3) 1 d D U P B 1
H15 H 1.011560 0.773808 0.619820 0.069 Uiso 0.52(3) 1 calc R U P B 1
C25 C 1.0806(4) 0.6785(5) 0.6457(14) 0.058(4) Uani 0.52(3) 1 d D . P B 1
H25 H 1.125852 0.708278 0.655712 0.069 Uiso 0.52(3) 1 calc R U P B 1
C27 C 0.9463(5) 0.5909(5) 0.6218(18) 0.071(6) Uani 0.52(3) 1 d D . P B 1
H27 H 0.901176 0.560725 0.613016 0.085 Uiso 0.52(3) 1 calc R U P B 1
C11 C 0.5823(4) 0.5709(4) 0.3421(5) 0.098(2) Uani 1 1 d . . . . .
H11 H 0.622148 0.545861 0.313238 0.118 Uiso 1 1 calc R U . . .
C12 C 0.5216(2) 0.6062(3) 0.4786(3) 0.0587(11) Uani 1 1 d . . . . .
C13 C 0.4454(3) 0.6465(3) 0.6995(4) 0.0839(15) Uani 1 1 d . . . . .
H13 H 0.401126 0.670471 0.719691 0.101 Uiso 1 1 calc R U . . .
C17 C 0.7634(4) 0.8277(4) 0.3174(4) 0.0987(18) Uani 1 1 d . . . . .
H17 H 0.738957 0.877851 0.311316 0.118 Uiso 1 1 calc R U . . .
C18 C 0.8924(3) 0.4832(3) 0.9948(3) 0.0682(12) Uani 1 1 d . . . . .
H18 H 0.883683 0.494069 1.056093 0.082 Uiso 1 1 calc R U . . .
C19 C 0.5818(3) 0.5689(3) 0.4367(4) 0.0779(14) Uani 1 1 d . . . . .
H19 H 0.621087 0.542916 0.472208 0.093 Uiso 1 1 calc R U . . .
C20 C 0.8423(3) 0.4443(3) 0.8447(3) 0.0582(11) Uani 1 1 d . . . . .
C22 C 0.8309(3) 0.4624(3) 0.9354(3) 0.0690(12) Uani 1 1 d . . . . .
H22 H 0.781587 0.460595 0.956311 0.083 Uiso 1 1 calc R U . . .
C23 C 0.7223(3) 0.7580(4) 0.3011(4) 0.0887(17) Uani 1 1 d . . . . .
H23 H 0.669687 0.759716 0.284361 0.106 Uiso 1 1 calc R U . . .
C24 C 0.8778(3) 0.7530(3) 0.3505(3) 0.0631(11) Uani 1 1 d . . . . .
C26 C 0.9166(3) 0.4491(3) 0.8155(3) 0.0737(13) Uani 1 1 d . . . . .
H26 H 0.924950 0.437566 0.754256 0.088 Uiso 1 1 calc R U . . .
C28 C 0.9779(3) 0.4705(3) 0.8753(3) 0.0654(12) Uani 1 1 d . . . . .
H28 H 1.027088 0.472956 0.854084 0.078 Uiso 1 1 calc R U . . .
C29 C 0.5648(4) 0.5830(4) 0.7345(5) 0.102(2) Uani 1 1 d . . . . .
H29 H 0.603112 0.563174 0.776467 0.123 Uiso 1 1 calc R U . . .
C31 C 0.7597(3) 0.6872(4) 0.3099(4) 0.0897(16) Uani 1 1 d . . . . .
H31 H 0.733241 0.638782 0.298295 0.108 Uiso 1 1 calc R U . . .
C33 C 0.8405(3) 0.8241(4) 0.3427(4) 0.0901(17) Uani 1 1 d . . . . .
H33 H 0.867712 0.871991 0.354723 0.108 Uiso 1 1 calc R U . . .
C34 C 0.5728(3) 0.5773(3) 0.6417(4) 0.0799(15) Uani 1 1 d . . . . .
H34 H 0.616314 0.552689 0.620385 0.096 Uiso 1 1 calc R U . . .
C35 C 0.5000(4) 0.6182(4) 0.7655(4) 0.104(2) Uani 1 1 d . . . . .
H35 H 0.493071 0.622865 0.828265 0.125 Uiso 1 1 calc R U . . .
C36 C 0.9607(3) 0.7386(3) 0.3762(2) 0.0690(12) Uani 1 1 d D U . . .
C3 C 1.1108(5) 0.7119(9) 0.4210(5) 0.090(2) Uani 0.60(2) 1 d D U P C 1
H3 H 1.162185 0.699827 0.437065 0.108 Uiso 0.60(2) 1 calc R U P C 1
C9 C 1.0125(5) 0.8054(6) 0.3755(10) 0.088(2) Uani 0.60(2) 1 d D U P C 1
H9 H 0.995332 0.857375 0.359824 0.106 Uiso 0.60(2) 1 calc R U P C 1
C16 C 1.0564(5) 0.6518(6) 0.4192(8) 0.0655(19) Uani 0.60(2) 1 d D U P C 1
H16 H 1.072147 0.599119 0.434164 0.079 Uiso 0.60(2) 1 calc R U P C 1
C37 C 1.0895(5) 0.7897(7) 0.3991(10) 0.093(2) Uani 0.60(2) 1 d D U P C 1
H37 H 1.125903 0.831129 0.400029 0.112 Uiso 0.60(2) 1 calc R U P C 1
H3C H 0.859(3) 0.643(3) 0.342(3) 0.079(18) Uiso 1 1 d . . . . .
Mn1 Mn 0.36995(4) 0.69935(4) 0.50271(5) 0.0586(2) Uani 1 1 d D . . . .
N1 N 0.4522(2) 0.6416(2) 0.6098(2) 0.0609(9) Uani 1 1 d . . . . .
N2 N 0.4648(2) 0.6435(2) 0.4265(3) 0.0618(9) Uani 1 1 d . . . . .
N3 N 0.8351(3) 0.6858(3) 0.3352(3) 0.0762(12) Uani 1 1 d . . . . .
O1 O 0.29708(17) 0.58804(19) 0.4805(2) 0.0686(8) Uani 1 1 d . . . . .
H1A H 0.272549 0.590001 0.427284 0.103 Uiso 1 1 d R U . . .
H1B H 0.261646 0.588073 0.518964 0.103 Uiso 1 1 d R U . . .
O2 O 0.2875(2) 0.7320(2) 0.6015(3) 0.0975(12) Uani 1 1 d . . . . .
H2B H 0.264420 0.694580 0.631916 0.146 Uiso 1 1 d R U . . .
H2C H 0.275510 0.776620 0.629466 0.146 Uiso 1 1 d R U . . .
O3 O 0.4328(2) 0.8104(2) 0.5220(4) 0.1096(15) Uani 1 1 d G . . . .
H3A H 0.413414 0.854315 0.540515 0.164 Uiso 1 1 d DG U . . .
H3B H 0.479943 0.812952 0.541037 0.164 Uiso 1 1 d DG U . . .
O4 O 0.3119(2) 0.7547(2) 0.3833(3) 0.0892(11) Uani 1 1 d G . . . .
H4A H 0.293653 0.802650 0.380591 0.134 Uiso 1 1 d DG U . . .
H4B H 0.291126 0.730845 0.336201 0.134 Uiso 1 1 d DG U . . .
O5 O 0.4069(6) 0.9588(4) 0.5612(6) 0.271(5) Uani 1 1 d . . . . .
H5A H 0.385245 0.963445 0.612027 0.406 Uiso 1 1 d R U . . .
H5B H 0.389895 0.998705 0.528747 0.406 Uiso 1 1 d R U . . .
O6 O 0.2903(3) 0.9151(3) 0.3819(3) 0.139(2) Uani 1 1 d . . . . .
H6A H 0.315444 0.958547 0.393764 0.209 Uiso 1 1 d R U . . .
H6B H 0.251344 0.925717 0.345424 0.209 Uiso 1 1 d R U . . .
S1 S 1.17024(7) 0.54119(8) 0.66974(9) 0.0700(3) Uani 1 1 d D U . . .
O10 O 1.2270(5) 0.6002(5) 0.7029(8) 0.081(2) Uani 0.67(2) 1 d D U P D 1
O12 O 1.1869(5) 0.5082(8) 0.5802(5) 0.089(2) Uani 0.67(2) 1 d D U P D 1
O15 O 1.1569(5) 0.4784(6) 0.7372(8) 0.092(3) Uani 0.67(2) 1 d D U P D 1
S2 S 0.63886(7) 0.85191(8) 0.54929(10) 0.0756(4) Uani 1 1 d D U . . .
O9 O 0.5815(2) 0.7948(3) 0.5773(5) 0.111(2) Uani 0.824(6) 1 d D U P E 1
O11 O 0.6312(4) 0.8795(5) 0.4580(3) 0.123(2) Uani 0.824(6) 1 d D U P E 1
O14 O 0.6424(3) 0.9175(3) 0.6174(4) 0.0955(16) Uani 0.824(6) 1 d D U P E 1
S3 S 0.76453(7) 0.41546(9) 0.76656(9) 0.0746(4) Uani 1 1 d D U . . .
O7 O 0.6986(4) 0.4008(6) 0.8233(5) 0.095(3) Uani 0.556(10) 1 d D U P F 1
O8 O 0.7880(5) 0.3323(5) 0.7376(8) 0.088(3) Uani 0.556(10) 1 d D U P F 1
O13 O 0.7543(6) 0.4685(5) 0.6945(7) 0.092(3) Uani 0.556(10) 1 d D U P F 1
N4 N 0.9808(8) 0.6656(9) 0.3967(8) 0.0571(19) Uani 0.60(2) 1 d . U P C 1
C2A C 1.0209(5) 0.5548(5) 0.6051(12) 0.062(3) Uani 0.48(3) 1 d D U P B 2
H2A H 1.026270 0.501770 0.584532 0.074 Uiso 0.48(3) 1 calc R U P B 2
C15A C 1.0054(5) 0.7122(6) 0.6640(13) 0.062(3) Uani 0.48(3) 1 d D U P B 2
H15A H 1.000385 0.765133 0.685128 0.075 Uiso 0.48(3) 1 calc R U P B 2
C25A C 1.0744(6) 0.6732(7) 0.6802(15) 0.081(7) Uani 0.48(3) 1 d D . P B 2
H25A H 1.115579 0.699793 0.711339 0.098 Uiso 0.48(3) 1 calc R U P B 2
C27A C 0.9515(5) 0.5943(5) 0.5910(17) 0.066(6) Uani 0.48(3) 1 d D . P B 2
H27A H 0.909561 0.566344 0.563325 0.079 Uiso 0.48(3) 1 calc R U P B 2
C3A C 1.1104(7) 0.7107(12) 0.4289(6) 0.087(2) Uani 0.40(2) 1 d D U P C 2
H3AA H 1.161700 0.698292 0.445477 0.105 Uiso 0.40(2) 1 calc R U P C 2
C9A C 1.0073(7) 0.8035(8) 0.4125(12) 0.089(3) Uani 0.40(2) 1 d D U P C 2
H9A H 0.986716 0.855215 0.418668 0.107 Uiso 0.40(2) 1 calc R U P C 2
C16A C 1.0608(8) 0.6518(9) 0.3948(10) 0.068(2) Uani 0.40(2) 1 d D U P C 2
H16A H 1.080839 0.599745 0.389228 0.081 Uiso 0.40(2) 1 calc R U P C 2
C37A C 1.0838(7) 0.7880(11) 0.4384(14) 0.095(3) Uani 0.40(2) 1 d D U P C 2
H37A H 1.116290 0.829125 0.461713 0.115 Uiso 0.40(2) 1 calc R U P C 2
C21A C 0.7979(4) 0.6759(5) 0.5905(12) 0.059(3) Uani 0.42(2) 1 d D U P A 2
H21A H 0.797682 0.619930 0.598658 0.070 Uiso 0.42(2) 1 calc R U P A 2
C30A C 0.8645(4) 0.8023(5) 0.5876(12) 0.055(3) Uani 0.42(2) 1 d D U P A 2
H30A H 0.910058 0.832079 0.592729 0.066 Uiso 0.42(2) 1 calc R U P A 2
C32A C 0.7293(4) 0.7160(5) 0.5726(12) 0.058(3) Uani 0.42(2) 1 d D U P A 2
H32A H 0.683665 0.686536 0.565723 0.070 Uiso 0.42(2) 1 calc R U P A 2
C38A C 0.7958(4) 0.8423(5) 0.5713(12) 0.057(3) Uani 0.42(2) 1 d D U P A 2
H38A H 0.795370 0.898418 0.564591 0.068 Uiso 0.42(2) 1 calc R U P A 2
N4A N 0.9885(11) 0.6618(12) 0.3695(11) 0.050(2) Uani 0.40(2) 1 d . U P C 2
O7A O 0.7540(7) 0.3323(5) 0.7647(8) 0.076(3) Uani 0.444(10) 1 d D U P F 2
O8A O 0.7912(6) 0.4441(7) 0.6746(7) 0.090(4) Uani 0.444(10) 1 d D U P F 2
O13A O 0.7036(5) 0.4686(7) 0.7893(7) 0.105(4) Uani 0.444(10) 1 d D U P F 2
O9A O 0.5901(10) 0.7983(10) 0.4917(14) 0.083(5) Uani 0.176(6) 1 d D U P E 2
O11A O 0.6600(13) 0.9253(10) 0.5072(17) 0.119(6) Uani 0.176(6) 1 d D U P E 2
O14A O 0.6073(13) 0.8626(15) 0.6370(9) 0.119(6) Uani 0.176(6) 1 d D U P E 2
O10A O 1.2316(8) 0.5996(9) 0.6589(16) 0.070(4) Uani 0.33(2) 1 d D U P D 2
O12A O 1.1703(12) 0.4761(10) 0.6030(12) 0.081(4) Uani 0.33(2) 1 d D U P D 2
O15A O 1.1698(10) 0.5136(15) 0.7652(7) 0.083(4) Uani 0.33(2) 1 d D U P D 2

loop_
_atom_site_aniso_label
_atom_site_aniso_U_11
_atom_site_aniso_U_22
_atom_site_aniso_U_33
_atom_site_aniso_U_23
_atom_site_aniso_U_13
_atom_site_aniso_U_12
C1 0.060(2) 0.042(2) 0.048(2) -0.0004(17) -0.0033(18) 0.0028(18)
C4 0.055(2) 0.061(2) 0.051(2) -0.0051(18) 0.0070(17) -0.0096(18)
C10 0.059(2) 0.062(2) 0.050(2) 0.0024(19) 0.0071(18) -0.009(2)
C21 0.058(3) 0.065(4) 0.054(5) -0.018(3) 0.004(3) -0.007(3)
C30 0.058(3) 0.060(4) 0.048(5) 0.007(3) 0.001(3) -0.013(3)
C32 0.059(4) 0.070(4) 0.052(5) -0.013(3) 0.002(3) -0.012(3)
C38 0.065(4) 0.061(4) 0.048(5) 0.010(3) 0.009(3) -0.010(3)
C5 0.086(4) 0.094(4) 0.064(3) 0.004(3) 0.013(3) -0.003(3)
C6 0.050(2) 0.046(2) 0.081(3) 0.000(2) -0.007(2) -0.0071(19)
C7 0.109(5) 0.111(5) 0.084(4) -0.011(4) 0.040(4) -0.022(4)
C8 0.055(2) 0.063(3) 0.051(2) -0.0046(19) 0.0065(18) -0.0066(19)
C14 0.056(2) 0.068(3) 0.056(2) 0.006(2) 0.0042(19) -0.005(2)
C2 0.062(5) 0.056(4) 0.069(7) 0.029(4) -0.001(4) -0.004(4)
C15 0.058(4) 0.062(4) 0.053(6) -0.014(4) 0.014(4) -0.005(4)
C25 0.036(5) 0.064(7) 0.075(12) -0.024(5) 0.009(5) -0.012(4)
C27 0.072(8) 0.043(7) 0.097(18) 0.027(6) -0.002(6) -0.024(6)
C11 0.075(4) 0.093(4) 0.132(6) -0.033(4) 0.044(4) -0.019(3)
C12 0.047(2) 0.048(2) 0.082(3) -0.003(2) 0.007(2) -0.0081(19)
C13 0.093(4) 0.091(4) 0.066(3) -0.010(3) -0.010(3) 0.008(3)
C17 0.097(4) 0.083(4) 0.115(5) -0.017(4) -0.003(4) 0.023(4)
C18 0.066(3) 0.088(3) 0.050(2) -0.004(2) -0.001(2) -0.006(2)
C19 0.054(3) 0.066(3) 0.116(5) -0.013(3) 0.019(3) -0.003(2)
C20 0.066(3) 0.050(2) 0.057(3) -0.0017(19) -0.010(2) 0.002(2)
C22 0.063(3) 0.088(3) 0.056(3) 0.000(2) 0.002(2) -0.007(2)
C23 0.069(3) 0.119(5) 0.078(4) 0.002(3) 0.002(3) 0.019(4)
C24 0.075(3) 0.064(3) 0.051(2) -0.010(2) 0.010(2) -0.001(2)
C26 0.074(3) 0.092(4) 0.054(3) -0.018(2) -0.002(2) -0.002(3)
C28 0.058(3) 0.077(3) 0.060(3) -0.014(2) -0.001(2) 0.001(2)
C29 0.089(4) 0.113(5) 0.097(5) 0.028(4) -0.039(4) -0.019(4)
C31 0.072(4) 0.090(4) 0.107(4) 0.001(3) 0.006(3) -0.005(3)
C33 0.084(4) 0.075(4) 0.110(4) -0.017(3) -0.001(3) 0.011(3)
C34 0.053(3) 0.077(3) 0.106(4) 0.019(3) -0.013(3) -0.006(2)
C35 0.116(5) 0.125(5) 0.068(4) 0.001(3) -0.027(4) -0.009(4)
C36 0.070(3) 0.070(3) 0.067(3) -0.019(2) 0.007(2) -0.001(2)
C3 0.073(4) 0.092(4) 0.105(4) -0.022(4) 0.006(4) -0.002(4)
C9 0.085(4) 0.077(4) 0.103(6) -0.026(4) 0.010(4) 0.000(4)
C16 0.066(3) 0.075(4) 0.057(4) -0.014(3) 0.014(3) -0.001(3)
C37 0.079(4) 0.089(4) 0.113(6) -0.027(5) 0.010(4) -0.012(4)
Mn1 0.0508(4) 0.0562(4) 0.0674(4) -0.0065(3) -0.0061(3) 0.0035(3)
N1 0.063(2) 0.060(2) 0.058(2) -0.0079(17) -0.0065(17) 0.0024(18)
N2 0.055(2) 0.062(2) 0.068(2) 0.0034(18) 0.0057(17) -0.0016(17)
N3 0.063(3) 0.076(3) 0.090(3) 0.005(2) 0.009(2) 0.003(2)
O1 0.0624(18) 0.075(2) 0.0683(19) -0.0019(16) 0.0003(15) -0.0051(16)
O2 0.092(3) 0.095(3) 0.108(3) -0.036(2) 0.022(2) 0.007(2)
O3 0.068(2) 0.065(2) 0.189(5) -0.011(3) -0.037(3) -0.0044(18)
O4 0.091(3) 0.072(2) 0.098(3) 0.003(2) -0.035(2) -0.001(2)
O5 0.423(14) 0.101(5) 0.278(9) -0.034(5) -0.044(9) 0.079(7)
O6 0.200(5) 0.085(3) 0.123(4) 0.004(3) -0.052(4) 0.006(3)
S1 0.0606(7) 0.0736(8) 0.0754(8) 0.0067(6) 0.0014(6) -0.0018(6)
O10 0.064(4) 0.094(4) 0.082(5) 0.002(4) -0.002(4) -0.005(3)
O12 0.082(4) 0.093(6) 0.093(4) -0.018(4) 0.020(3) -0.005(4)
O15 0.093(5) 0.081(5) 0.101(5) 0.027(4) 0.000(4) 0.007(4)
S2 0.0607(7) 0.0742(9) 0.0915(9) 0.0085(7) 0.0022(6) -0.0009(6)
O9 0.057(3) 0.092(3) 0.183(6) 0.019(4) 0.007(3) -0.012(2)
O11 0.138(5) 0.156(5) 0.073(3) 0.017(3) -0.009(3) 0.073(4)
O14 0.078(3) 0.090(3) 0.120(4) -0.029(3) 0.022(3) 0.004(2)
S3 0.0682(8) 0.0862(9) 0.0667(8) -0.0144(7) -0.0154(6) 0.0003(7)
O7 0.075(4) 0.119(7) 0.088(5) -0.003(4) -0.009(3) -0.023(4)
O8 0.085(6) 0.066(4) 0.108(7) -0.001(4) -0.025(5) -0.020(4)
O13 0.113(7) 0.058(5) 0.095(5) 0.021(4) -0.053(5) -0.002(4)
N4 0.064(4) 0.064(3) 0.044(4) -0.012(4) 0.013(4) 0.004(3)
C2A 0.068(5) 0.056(5) 0.060(7) 0.024(4) -0.006(4) -0.008(4)
C15A 0.058(5) 0.074(5) 0.056(6) -0.036(4) 0.010(4) 0.002(4)
C25A 0.077(10) 0.101(12) 0.066(13) -0.050(8) 0.009(7) 0.006(7)
C27A 0.064(8) 0.066(9) 0.066(12) 0.024(6) -0.017(6) -0.017(6)
C3A 0.072(4) 0.089(4) 0.100(5) -0.022(4) 0.005(4) -0.002(4)
C9A 0.082(5) 0.076(5) 0.109(6) -0.029(5) -0.001(5) -0.003(4)
C16A 0.069(4) 0.076(4) 0.060(5) -0.017(4) 0.015(4) 0.000(4)
C37A 0.082(4) 0.085(4) 0.118(6) -0.029(5) 0.000(5) -0.008(4)
C21A 0.062(4) 0.064(4) 0.051(6) -0.010(4) 0.007(4) -0.011(4)
C30A 0.056(4) 0.061(4) 0.049(6) 0.015(4) 0.009(4) -0.013(4)
C32A 0.058(4) 0.066(4) 0.051(6) -0.010(4) 0.010(4) -0.015(4)
C38A 0.062(4) 0.058(4) 0.051(6) 0.020(4) 0.013(4) -0.011(4)
N4A 0.061(4) 0.060(4) 0.031(5) -0.013(5) 0.021(4) 0.001(4)
O7A 0.088(7) 0.069(5) 0.071(6) 0.009(4) -0.007(5) -0.042(5)
O8A 0.098(8) 0.076(7) 0.087(6) 0.026(5) -0.049(5) -0.008(5)
O13A 0.077(5) 0.119(8) 0.114(7) -0.037(6) -0.031(5) 0.026(5)
O9A 0.055(8) 0.088(9) 0.103(10) -0.002(9) -0.008(8) 0.003(8)
O11A 0.106(10) 0.118(11) 0.131(11) 0.018(10) -0.008(10) 0.027(10)
O14A 0.097(10) 0.123(11) 0.139(11) -0.006(10) 0.023(10) 0.009(10)
O10A 0.050(6) 0.073(7) 0.089(10) 0.023(7) 0.019(7) -0.014(5)
O12A 0.085(8) 0.074(8) 0.084(7) -0.011(7) 0.000(6) 0.015(6)
O15A 0.082(7) 0.094(9) 0.072(7) 0.025(6) 0.002(6) 0.005(7)

loop_
_atom_type_symbol
_atom_type_description
_atom_type_scat_dispersion_real
_atom_type_scat_dispersion_imag
_atom_type_scat_source
C C 0.0033 0.0016 'International Tables Vol C Tables 4.2.6.8 and 6.1.1.4'
H H 0.0000 0.0000 'International Tables Vol C Tables 4.2.6.8 and 6.1.1.4'
Mn Mn 0.3368 0.7283 'International Tables Vol C Tables 4.2.6.8 and 6.1.1.4'
N N 0.0061 0.0033 'International Tables Vol C Tables 4.2.6.8 and 6.1.1.4'
O O 0.0106 0.0060 'International Tables Vol C Tables 4.2.6.8 and 6.1.1.4'
S S 0.1246 0.1234 'International Tables Vol C Tables 4.2.6.8 and 6.1.1.4'

loop_
_geom_angle_atom_site_label_1
_geom_angle_atom_site_label_2
_geom_angle_atom_site_label_3
_geom_angle
_geom_angle_site_symmetry_1
_geom_angle_site_symmetry_3
_geom_angle_publ_flag
C18 C1 C1 121.9(5) . 3_767 ?
C18 C1 C28 116.6(4) . . ?
C28 C1 C1 121.6(5) . 3_767 ?
C21 C4 C30 116.8(5) . . ?
C21 C4 C8 122.3(4) . . ?
C30 C4 C8 120.9(4) . . ?
C21A C4 C8 121.5(5) . . ?
C21A C4 C30A 116.9(5) . . ?
C30A C4 C8 121.6(4) . . ?
C32 C10 C38 119.2(5) . . ?
C32 C10 S2 121.7(4) . . ?
C38 C10 S2 119.1(4) . . ?
C32A C10 S2 120.8(4) . . ?
C38A C10 S2 120.1(4) . . ?
C38A C10 C32A 119.0(5) . . ?
C4 C21 H21 119.3 . . ?
C32 C21 C4 121.5(6) . . ?
C32 C21 H21 119.3 . . ?
C4 C30 H30 119.1 . . ?
C38 C30 C4 121.7(5) . . ?
C38 C30 H30 119.1 . . ?
C10 C32 H32 119.6 . . ?
C21 C32 C10 120.7(5) . . ?
C21 C32 H32 119.6 . . ?
C10 C38 H38 119.9 . . ?
C30 C38 C10 120.1(6) . . ?
C30 C38 H38 119.9 . . ?
C7 C5 H5 118.8 . . ?
N2 C5 H5 118.8 . . ?
N2 C5 C7 122.5(6) . . ?
C34 C6 C12 123.5(5) . . ?
N1 C6 C12 116.1(4) . . ?
N1 C6 C34 120.4(5) . . ?
C5 C7 H7 120.8 . . ?
C11 C7 C5 118.3(6) . . ?
C11 C7 H7 120.8 . . ?
C15 C8 C4 121.1(5) . . ?
C27 C8 C4 121.9(5) . . ?
C27 C8 C15 116.9(5) . . ?
C15A C8 C4 122.0(5) . . ?
C27A C8 C4 121.4(5) . . ?
C27A C8 C15A 116.5(5) . . ?
C2 C14 S1 118.6(4) . . ?
C25 C14 C2 119.5(5) . . ?
C25 C14 S1 121.9(4) . . ?
C2A C14 S1 118.1(4) . . ?
C25A C14 S1 122.1(4) . . ?
C25A C14 C2A 119.8(5) . . ?
C14 C2 H2 120.0 . . ?
C27 C2 C14 120.0(7) . . ?
C27 C2 H2 120.0 . . ?
C8 C15 H15 119.3 . . ?
C25 C15 C8 121.4(6) . . ?
C25 C15 H15 119.3 . . ?
C14 C25 H25 119.9 . . ?
C15 C25 C14 120.1(6) . . ?
C15 C25 H25 119.9 . . ?
C8 C27 H27 119.0 . . ?
C2 C27 C8 122.0(7) . . ?
C2 C27 H27 119.0 . . ?
C7 C11 H11 119.7 . . ?
C7 C11 C19 120.6(6) . . ?
C19 C11 H11 119.7 . . ?
C19 C12 C6 122.9(4) . . ?
N2 C12 C6 117.1(4) . . ?
N2 C12 C19 120.0(5) . . ?
C35 C13 H13 118.0 . . ?
N1 C13 H13 118.0 . . ?
N1 C13 C35 124.0(6) . . ?
C23 C17 H17 119.9 . . ?
C23 C17 C33 120.2(6) . . ?
C33 C17 H17 119.9 . . ?
C1 C18 H18 118.5 . . ?
C22 C18 C1 122.9(4) . . ?
C22 C18 H18 118.5 . . ?
C11 C19 C12 118.9(5) . . ?
C11 C19 H19 120.5 . . ?
C12 C19 H19 120.5 . . ?
C22 C20 C26 118.5(4) . . ?
C22 C20 S3 121.1(4) . . ?
C26 C20 S3 120.4(3) . . ?
C18 C22 C20 119.8(4) . . ?
C18 C22 H22 120.1 . . ?
C20 C22 H22 120.1 . . ?
C17 C23 H23 121.0 . . ?
C31 C23 C17 118.1(5) . . ?
C31 C23 H23 121.0 . . ?
C33 C24 C36 128.2(5) . . ?
C33 C24 N3 116.6(5) . . ?
N3 C24 C36 115.2(4) . . ?
C20 C26 H26 119.3 . . ?
C28 C26 C20 121.3(4) . . ?
C28 C26 H26 119.3 . . ?
C1 C28 H28 119.6 . . ?
C26 C28 C1 120.9(4) . . ?
C26 C28 H28 119.6 . . ?
C34 C29 H29 120.2 . . ?
C34 C29 C35 119.7(5) . . ?
C35 C29 H29 120.2 . . ?
C23 C31 H31 119.9 . . ?
N3 C31 C23 120.2(6) . . ?
N3 C31 H31 119.9 . . ?
C17 C33 H33 119.3 . . ?
C24 C33 C17 121.4(6) . . ?
C24 C33 H33 119.3 . . ?
C6 C34 H34 120.0 . . ?
C29 C34 C6 120.1(5) . . ?
C29 C34 H34 120.0 . . ?
C13 C35 H35 121.4 . . ?
C29 C35 C13 117.2(6) . . ?
C29 C35 H35 121.4 . . ?
C9 C36 C24 118.6(6) . . ?
N4 C36 C24 117.0(7) . . ?
N4 C36 C9 124.4(8) . . ?
C9A C36 C24 119.4(7) . . ?
N4A C36 C24 118.5(9) . . ?
N4A C36 C9A 122.0(10) . . ?
C16 C3 H3 120.0 . . ?
C37 C3 H3 120.0 . . ?
C37 C3 C16 120.0(7) . . ?
C36 C9 H9 121.4 . . ?
C37 C9 C36 117.2(7) . . ?
C37 C9 H9 121.4 . . ?
C3 C16 H16 118.6 . . ?
N4 C16 C3 122.8(8) . . ?
N4 C16 H16 118.6 . . ?
C3 C37 C9 118.3(7) . . ?
C3 C37 H37 120.8 . . ?
C9 C37 H37 120.8 . . ?
N2 Mn1 N1 73.33(14) . . ?
O1 Mn1 N1 94.58(12) . . ?
O1 Mn1 N2 91.24(13) . . ?
O2 Mn1 N1 93.81(15) . . ?
O2 Mn1 N2 166.13(15) . . ?
O2 Mn1 O1 84.52(14) . . ?
O3 Mn1 N1 88.65(15) . . ?
O3 Mn1 N2 91.61(16) . . ?
O3 Mn1 O1 176.20(13) . . ?
O3 Mn1 O2 93.28(18) . . ?
O3 Mn1 O4 87.10(16) . . ?
O4 Mn1 N1 168.00(16) . . ?
O4 Mn1 N2 95.57(16) . . ?
O4 Mn1 O1 90.12(13) . . ?
O4 Mn1 O2 97.64(17) . . ?
C6 N1 Mn1 116.9(3) . . ?
C13 N1 C6 118.7(4) . . ?
C13 N1 Mn1 124.1(3) . . ?
C5 N2 C12 119.6(4) . . ?
C5 N2 Mn1 124.0(3) . . ?
C12 N2 Mn1 116.4(3) . . ?
C24 N3 H3C 115(4) . . ?
C31 N3 C24 123.4(5) . . ?
C31 N3 H3C 121(4) . . ?
Mn1 O1 H1A 109.9 . . ?
Mn1 O1 H1B 109.3 . . ?
H1A O1 H1B 104.5 . . ?
Mn1 O2 H2B 120.6 . . ?
Mn1 O2 H2C 135.2 . . ?
H2B O2 H2C 103.1 . . ?
Mn1 O3 H3A 123.9 . . ?
Mn1 O3 H3B 124.0 . . ?
H3A O3 H3B 104.5 . . ?
Mn1 O4 H4A 125.8 . . ?
Mn1 O4 H4B 127.2 . . ?
H4A O4 H4B 104.8 . . ?
H5A O5 H5B 104.6 . . ?
H6A O6 H6B 109.3 . . ?
O10 S1 C14 106.2(4) . . ?
O10 S1 O12 112.0(4) . . ?
O10 S1 O15 113.1(4) . . ?
O12 S1 C14 105.5(4) . . ?
O15 S1 C14 106.7(4) . . ?
O15 S1 O12 112.7(5) . . ?
O10A S1 C14 106.5(7) . . ?
O10A S1 O15A 111.2(7) . . ?
O12A S1 C14 107.8(7) . . ?
O12A S1 O10A 112.5(7) . . ?
O12A S1 O15A 114.0(7) . . ?
O15A S1 C14 104.2(7) . . ?
O9 S2 C10 105.0(2) . . ?
O9 S2 O14 106.6(3) . . ?
O11 S2 C10 107.7(3) . . ?
O11 S2 O9 117.0(4) . . ?
O11 S2 O14 113.4(4) . . ?
O14 S2 C10 106.2(2) . . ?
O9A S2 C10 104.3(8) . . ?
O11A S2 C10 102.7(10) . . ?
O11A S2 O9A 115.5(9) . . ?
O11A S2 O14A 114.0(9) . . ?
O14A S2 C10 109.4(10) . . ?
O14A S2 O9A 110.0(9) . . ?
O7 S3 C20 106.1(3) . . ?
O7 S3 O8 104.1(4) . . ?
O8 S3 C20 102.4(4) . . ?
O13 S3 C20 111.8(4) . . ?
O13 S3 O7 117.8(5) . . ?
O13 S3 O8 113.2(6) . . ?
O7A S3 C20 111.9(5) . . ?
O7A S3 O8A 109.8(6) . . ?
O7A S3 O13A 120.7(6) . . ?
O8A S3 C20 102.3(4) . . ?
O13A S3 C20 103.5(4) . . ?
O13A S3 O8A 106.8(5) . . ?
C36 N4 C16 117.4(11) . . ?
C14 C2A H2A 120.3 . . ?
C27A C2A C14 119.4(7) . . ?
C27A C2A H2A 120.3 . . ?
C8 C15A H15A 119.0 . . ?
C25A C15A C8 121.9(7) . . ?
C25A C15A H15A 119.0 . . ?
C14 C25A H25A 120.0 . . ?
C15A C25A C14 120.0(7) . . ?
C15A C25A H25A 120.0 . . ?
C8 C27A H27A 118.9 . . ?
C2A C27A C8 122.1(7) . . ?
C2A C27A H27A 118.9 . . ?
C16A C3A H3AA 120.4 . . ?
C37A C3A H3AA 120.4 . . ?
C37A C3A C16A 119.3(9) . . ?
C36 C9A H9A 120.8 . . ?
C37A C9A C36 118.4(9) . . ?
C37A C9A H9A 120.8 . . ?
C3A C16A H16A 117.1 . . ?
N4A C16A C3A 125.9(11) . . ?
N4A C16A H16A 117.1 . . ?
C3A C37A C9A 118.2(8) . . ?
C3A C37A H37A 120.9 . . ?
C9A C37A H37A 120.9 . . ?
C4 C21A H21A 119.4 . . ?
C32A C21A C4 121.3(7) . . ?
C32A C21A H21A 119.4 . . ?
C4 C30A H30A 119.2 . . ?
C38A C30A C4 121.6(6) . . ?
C38A C30A H30A 119.2 . . ?
C10 C32A H32A 119.6 . . ?
C21A C32A C10 120.7(6) . . ?
C21A C32A H32A 119.6 . . ?
C10 C38A H38A 119.8 . . ?
C30A C38A C10 120.4(6) . . ?
C30A C38A H38A 119.8 . . ?
C16A N4A C36 116.3(15) . . ?

loop_
_geom_bond_atom_site_label_1
_geom_bond_atom_site_label_2
_geom_bond_distance
_geom_bond_site_symmetry_2
_geom_bond_publ_flag
C1 C1 1.472(7) 3_767 ?
C1 C18 1.393(6) . ?
C1 C28 1.393(6) . ?
C4 C21 1.393(7) . ?
C4 C30 1.405(7) . ?
C4 C8 1.480(6) . ?
C4 C21A 1.396(8) . ?
C4 C30A 1.401(8) . ?
C10 C32 1.378(8) . ?
C10 C38 1.383(7) . ?
C10 S2 1.765(5) . ?
C10 C32A 1.384(8) . ?
C10 C38A 1.379(8) . ?
C21 H21 0.9300 . ?
C21 C32 1.371(8) . ?
C30 H30 0.9300 . ?
C30 C38 1.369(8) . ?
C32 H32 0.9300 . ?
C38 H38 0.9300 . ?
C5 H5 0.9300 . ?
C5 C7 1.379(8) . ?
C5 N2 1.327(6) . ?
C6 C12 1.474(6) . ?
C6 C34 1.380(6) . ?
C6 N1 1.348(6) . ?
C7 H7 0.9300 . ?
C7 C11 1.346(9) . ?
C8 C15 1.405(8) . ?
C8 C27 1.385(9) . ?
C8 C15A 1.401(8) . ?
C8 C27A 1.389(9) . ?
C14 C2 1.382(8) . ?
C14 C25 1.381(9) . ?
C14 S1 1.762(5) . ?
C14 C2A 1.388(8) . ?
C14 C25A 1.374(9) . ?
C2 H2 0.9300 . ?
C2 C27 1.371(9) . ?
C15 H15 0.9300 . ?
C15 C25 1.370(9) . ?
C25 H25 0.9300 . ?
C27 H27 0.9300 . ?
C11 H11 0.9300 . ?
C11 C19 1.375(8) . ?
C12 C19 1.390(6) . ?
C12 N2 1.349(5) . ?
C13 H13 0.9300 . ?
C13 C35 1.381(7) . ?
C13 N1 1.318(6) . ?
C17 H17 0.9300 . ?
C17 C23 1.365(8) . ?
C17 C33 1.367(8) . ?
C18 H18 0.9300 . ?
C18 C22 1.368(6) . ?
C19 H19 0.9300 . ?
C20 C22 1.378(6) . ?
C20 C26 1.389(7) . ?
C20 S3 1.768(4) . ?
C22 H22 0.9300 . ?
C23 H23 0.9300 . ?
C23 C31 1.338(8) . ?
C24 C33 1.339(7) . ?
C24 C36 1.482(7) . ?
C24 N3 1.343(6) . ?
C26 H26 0.9300 . ?
C26 C28 1.373(6) . ?
C28 H28 0.9300 . ?
C29 H29 0.9300 . ?
C29 C34 1.366(8) . ?
C29 C35 1.371(9) . ?
C31 H31 0.9300 . ?
C31 N3 1.338(7) . ?
C33 H33 0.9300 . ?
C34 H34 0.9300 . ?
C35 H35 0.9300 . ?
C36 C9 1.423(9) . ?
C36 N4 1.281(14) . ?
C36 C9A 1.421(10) . ?
C36 N4A 1.36(2) . ?
C3 H3 0.9300 . ?
C3 C16 1.369(9) . ?
C3 C37 1.364(10) . ?
C9 H9 0.9300 . ?
C9 C37 1.384(9) . ?
C16 H16 0.9300 . ?
C16 N4 1.352(15) . ?
C37 H37 0.9300 . ?
Mn1 N1 2.248(3) . ?
Mn1 N2 2.245(4) . ?
Mn1 O1 2.239(3) . ?
Mn1 O2 2.164(4) . ?
Mn1 O3 2.139(4) . ?
Mn1 O4 2.146(3) . ?
N3 H3C 0.82(5) . ?
O1 H1A 0.8555 . ?
O1 H1B 0.8600 . ?
O2 H2B 0.8723 . ?
O2 H2C 0.8719 . ?
O3 H3A 0.8499 . ?
O3 H3B 0.8474 . ?
O4 H4A 0.8509 . ?
O4 H4B 0.8476 . ?
O5 H5A 0.8539 . ?
O5 H5B 0.8493 . ?
O6 H6A 0.8502 . ?
O6 H6B 0.8476 . ?
S1 O10 1.444(5) . ?
S1 O12 1.455(5) . ?
S1 O15 1.453(5) . ?
S1 O10A 1.453(7) . ?
S1 O12A 1.444(7) . ?
S1 O15A 1.457(7) . ?
S2 O9 1.450(5) . ?
S2 O11 1.398(5) . ?
S2 O14 1.462(4) . ?
S2 O9A 1.448(9) . ?
S2 O11A 1.414(10) . ?
S2 O14A 1.431(9) . ?
S3 O7 1.477(7) . ?
S3 O8 1.498(8) . ?
S3 O13 1.365(7) . ?
S3 O7A 1.382(8) . ?
S3 O8A 1.517(9) . ?
S3 O13A 1.431(7) . ?
C2A H2A 0.9300 . ?
C2A C27A 1.374(9) . ?
C15A H15A 0.9300 . ?
C15A C25A 1.366(9) . ?
C25A H25A 0.9300 . ?
C27A H27A 0.9300 . ?
C3A H3AA 0.9300 . ?
C3A C16A 1.369(10) . ?
C3A C37A 1.364(10) . ?
C9A H9A 0.9300 . ?
C9A C37A 1.382(10) . ?
C16A H16A 0.9300 . ?
C16A N4A 1.30(2) . ?
C37A H37A 0.9300 . ?
C21A H21A 0.9300 . ?
C21A C32A 1.370(9) . ?
C30A H30A 0.9300 . ?
C30A C38A 1.370(9) . ?
C32A H32A 0.9300 . ?
C38A H38A 0.9300 . ?

loop_
_geom_hbond_atom_site_label_D
_geom_hbond_atom_site_label_H
_geom_hbond_atom_site_label_A
_geom_hbond_distance_DH
_geom_hbond_distance_HA
_geom_hbond_distance_DA
_geom_hbond_angle_DHA
_geom_hbond_site_symmetry_A
_geom_hbond_publ_flag
N3 H3C O15 0.82(5) 2.31(6) 2.908(14) 130(5) 3_766 yes
N3 H3C O12A 0.82(5) 2.18(6) 2.82(2) 134(5) 3_766 yes
O1 H1A O13 0.86 2.04 2.791(10) 146.4 3_666 yes
O1 H1A O8A 0.86 1.87 2.686(11) 158.7 3_666 yes
O1 H1B O12 0.86 2.09 2.808(12) 140.4 1_455 yes
O1 H1B O10A 0.86 2.14 2.91(2) 148.2 1_455 yes
O2 H2B O10 0.87 2.00 2.863(12) 171.2 1_455 yes
O2 H2B O10A 0.87 1.72 2.552(10) 158.4 1_455 yes
O2 H2C O7 0.87 2.19 2.990(11) 151.7 2_656 yes
O2 H2C O8 0.87 2.46 3.213(12) 144.3 2_656 yes
O2 H2C O7A 0.87 1.89 2.686(10) 151.0 2_656 yes
O3 H3A O5 0.85 1.75 2.557(7) 157.3 . yes
O3 H3B O9 0.85 1.83 2.666(6) 167.5 . yes
O3 H3B O9A 0.85 2.11 2.808(19) 140.0 . yes
O4 H4A O6 0.85 1.85 2.668(6) 159.8 . yes
O4 H4B O8 0.85 1.98 2.780(10) 157.2 3_666 yes
O4 H4B O7A 0.85 1.92 2.763(12) 174.8 3_666 yes
O5 H5A O7 0.85 2.06 2.741(13) 135.7 2_656 yes
O5 H5A O13A 0.85 2.18 3.000(16) 161.0 2_656 yes
O5 H5B O11 0.85 2.05 2.753(9) 139.6 3_676 yes
O5 H5B O11A 0.85 1.59 2.41(2) 162.1 3_676 yes
O6 H6A O14 0.85 2.18 2.996(7) 160.8 3_676 yes
O6 H6B O10 0.85 2.12 2.759(12) 131.5 4_475 yes
O6 H6B O15A 0.85 2.03 2.85(2) 162.4 4_475 yes

loop_
_geom_torsion_atom_site_label_1
_geom_torsion_atom_site_label_2
_geom_torsion_atom_site_label_3
_geom_torsion_atom_site_label_4
_geom_torsion
_geom_torsion_site_symmetry_1
_geom_torsion_site_symmetry_2
_geom_torsion_site_symmetry_3
_geom_torsion_site_symmetry_4
_geom_torsion_publ_flag
C1 C1 C18 C22 179.7(5) 3_767 . . . ?
C1 C1 C28 C26 179.8(5) 3_767 . . . ?
C1 C18 C22 C20 1.3(8) . . . . ?
C4 C21 C32 C10 0.5(13) . . . . ?
C4 C30 C38 C10 0.1(12) . . . . ?
C4 C8 C15 C25 179.4(10) . . . . ?
C4 C8 C27 C2 179.4(13) . . . . ?
C4 C8 C15A C25A -178.2(11) . . . . ?
C4 C8 C27A C2A 177.0(14) . . . . ?
C4 C21A C32A C10 -3.3(17) . . . . ?
C4 C30A C38A C10 1.0(17) . . . . ?
C21 C4 C30 C38 0.6(11) . . . . ?
C21 C4 C8 C15 157.5(11) . . . . ?
C21 C4 C8 C27 -19.3(16) . . . . ?
C30 C4 C21 C32 -0.9(11) . . . . ?
C30 C4 C8 C15 -23.7(12) . . . . ?
C30 C4 C8 C27 159.5(15) . . . . ?
C32 C10 C38 C30 -0.5(11) . . . . ?
C32 C10 S2 O9 41.3(8) . . . . ?
C32 C10 S2 O11 -84.1(9) . . . . ?
C32 C10 S2 O14 154.1(8) . . . . ?
C38 C10 C32 C21 0.3(12) . . . . ?
C38 C10 S2 O9 -136.9(8) . . . . ?
C38 C10 S2 O11 97.7(8) . . . . ?
C38 C10 S2 O14 -24.1(8) . . . . ?
C5 C7 C11 C19 -0.5(9) . . . . ?
C6 C12 C19 C11 -179.4(4) . . . . ?
C6 C12 N2 C5 179.0(4) . . . . ?
C6 C12 N2 Mn1 -1.5(5) . . . . ?
C7 C5 N2 C12 0.4(8) . . . . ?
C7 C5 N2 Mn1 -179.0(4) . . . . ?
C7 C11 C19 C12 0.4(8) . . . . ?
C8 C4 C21 C32 178.0(7) . . . . ?
C8 C4 C30 C38 -178.3(6) . . . . ?
C8 C4 C21A C32A 179.6(9) . . . . ?
C8 C4 C30A C38A -178.5(9) . . . . ?
C8 C15 C25 C14 3.9(19) . . . . ?
C8 C15A C25A C14 -1(2) . . . . ?
C14 C2 C27 C8 -2(2) . . . . ?
C14 C2A C27A C8 3(3) . . . . ?
C2 C14 C25 C15 -2.8(18) . . . . ?
C2 C14 S1 O10 -164.8(11) . . . . ?
C2 C14 S1 O12 76.1(11) . . . . ?
C2 C14 S1 O15 -44.0(11) . . . . ?
C15 C8 C27 C2 3(2) . . . . ?
C25 C14 C2 C27 1.7(18) . . . . ?
C25 C14 S1 O10 15.3(12) . . . . ?
C25 C14 S1 O12 -103.8(12) . . . . ?
C25 C14 S1 O15 136.1(12) . . . . ?
C27 C8 C15 C25 -3.7(17) . . . . ?
C12 C6 C34 C29 178.2(5) . . . . ?
C12 C6 N1 C13 -178.3(4) . . . . ?
C12 C6 N1 Mn1 -5.4(5) . . . . ?
C17 C23 C31 N3 0.9(9) . . . . ?
C18 C1 C28 C26 0.5(7) . . . . ?
C19 C12 N2 C5 -0.6(6) . . . . ?
C19 C12 N2 Mn1 178.9(3) . . . . ?
C20 C26 C28 C1 -0.4(8) . . . . ?
C22 C20 C26 C28 0.7(8) . . . . ?
C22 C20 S3 O7 -11.0(6) . . . . ?
C22 C20 S3 O8 -119.8(6) . . . . ?
C22 C20 S3 O13 118.7(6) . . . . ?
C22 C20 S3 O7A -91.0(6) . . . . ?
C22 C20 S3 O8A 151.5(6) . . . . ?
C22 C20 S3 O13A 40.6(7) . . . . ?
C23 C17 C33 C24 1.2(10) . . . . ?
C23 C31 N3 C24 -2.0(9) . . . . ?
C24 C36 C9 C37 -179.5(2) . . . . ?
C24 C36 N4 C16 179.3(2) . . . . ?
C24 C36 C9A C37A 178.2(2) . . . . ?
C24 C36 N4A C16A -178.4(2) . . . . ?
C26 C20 C22 C18 -1.1(7) . . . . ?
C26 C20 S3 O7 169.0(5) . . . . ?
C26 C20 S3 O8 60.2(6) . . . . ?
C26 C20 S3 O13 -61.4(7) . . . . ?
C26 C20 S3 O7A 89.0(6) . . . . ?
C26 C20 S3 O8A -28.5(6) . . . . ?
C26 C20 S3 O13A -139.4(7) . . . . ?
C28 C1 C18 C22 -1.0(7) . . . . ?
C33 C17 C23 C31 -0.5(9) . . . . ?
C33 C24 C36 C9 -13.9(7) . . . . ?
C33 C24 C36 N4 166.9(7) . . . . ?
C33 C24 C36 C9A 11.7(9) . . . . ?
C33 C24 C36 N4A -172.3(9) . . . . ?
C33 C24 N3 C31 2.5(7) . . . . ?
C34 C6 C12 C19 4.2(7) . . . . ?
C34 C6 C12 N2 -175.4(4) . . . . ?
C34 C6 N1 C13 1.6(6) . . . . ?
C34 C6 N1 Mn1 174.6(3) . . . . ?
C34 C29 C35 C13 -0.1(10) . . . . ?
C35 C13 N1 C6 -0.7(8) . . . . ?
C35 C13 N1 Mn1 -173.1(5) . . . . ?
C35 C29 C34 C6 1.0(9) . . . . ?
C36 C24 C33 C17 179.4(5) . . . . ?
C36 C24 N3 C31 -178.8(4) . . . . ?
C36 C9 C37 C3 0.3(3) . . . . ?
C36 C9A C37A C3A -0.9(3) . . . . ?
C3 C16 N4 C36 0.2(4) . . . . ?
C9 C36 N4 C16 0.1(2) . . . . ?
C16 C3 C37 C9 0.0(4) . . . . ?
C37 C3 C16 N4 -0.2(5) . . . . ?
N1 C6 C12 C19 -175.8(4) . . . . ?
N1 C6 C12 N2 4.6(5) . . . . ?
N1 C6 C34 C29 -1.8(7) . . . . ?
N1 C13 C35 C29 -0.1(10) . . . . ?
N2 C5 C7 C11 0.1(9) . . . . ?
N2 C12 C19 C11 0.2(7) . . . . ?
N3 C24 C33 C17 -2.1(8) . . . . ?
N3 C24 C36 C9 167.6(7) . . . . ?
N3 C24 C36 N4 -11.7(7) . . . . ?
N3 C24 C36 C9A -166.8(9) . . . . ?
N3 C24 C36 N4A 9.1(9) . . . . ?
S1 C14 C2 C27 -178.2(12) . . . . ?
S1 C14 C25 C15 177.1(9) . . . . ?
S1 C14 C2A C27A 178.5(13) . . . . ?
S1 C14 C25A C15A -179.7(10) . . . . ?
S2 C10 C32 C21 -177.9(6) . . . . ?
S2 C10 C38 C30 177.7(6) . . . . ?
S2 C10 C32A C21A -175.8(8) . . . . ?
S2 C10 C38A C30A 177.0(8) . . . . ?
S3 C20 C22 C18 178.8(4) . . . . ?
S3 C20 C26 C28 -179.3(4) . . . . ?
N4 C36 C9 C37 -0.3(3) . . . . ?
C2A C14 S1 O10A 143.6(13) . . . . ?
C2A C14 S1 O12A 22.6(14) . . . . ?
C2A C14 S1 O15A -98.8(14) . . . . ?
C2A C14 C25A C15A -1(2) . . . . ?
C15A C8 C27A C2A -5(2) . . . . ?
C25A C14 S1 O10A -37.7(16) . . . . ?
C25A C14 S1 O12A -158.7(16) . . . . ?
C25A C14 S1 O15A 79.9(16) . . . . ?
C25A C14 C2A C27A -0.3(19) . . . . ?
C27A C8 C15A C25A 3.3(19) . . . . ?
C3A C16A N4A C36 1.4(3) . . . . ?
C9A C36 N4A C16A -2.5(4) . . . . ?
C16A C3A C37A C9A -0.3(3) . . . . ?
C37A C3A C16A N4A 0.0(2) . . . . ?
C21A C4 C8 C15A -149.7(14) . . . . ?
C21A C4 C8 C27A 28.7(16) . . . . ?
C21A C4 C30A C38A -1.4(15) . . . . ?
C30A C4 C8 C15A 27.2(15) . . . . ?
C30A C4 C8 C27A -154.4(15) . . . . ?
C30A C4 C21A C32A 2.5(15) . . . . ?
C32A C10 S2 O9A -35.6(13) . . . . ?
C32A C10 S2 O11A -156.5(14) . . . . ?
C32A C10 S2 O14A 82.1(14) . . . . ?
C32A C10 C38A C30A -1.6(15) . . . . ?
C38A C10 S2 O9A 145.8(13) . . . . ?
C38A C10 S2 O11A 24.9(14) . . . . ?
C38A C10 S2 O14A -96.5(14) . . . . ?
C38A C10 C32A C21A 2.7(15) . . . . ?
N4A C36 C9A C37A 2.3(4) . . . . ?
